data_4108118
loop_
_publ_author_name
'Wenyuan Wang'
'Shenglai Yao'
'Christoph van W\"ullen'
'Matthias Driess'

_publ_contact_author_address
;Technische Universitaet Berlin
Institute of Chemistry: Metalorganics and Inorganic Materials 
Sekretariat C2  Strasse des 17. Juni 135
10623 Berlin Germany
;
_publ_contact_author_email matthias.driess@tu-berlin.de
_publ_contact_author_fax +49(0)30-314-29732
_publ_contact_author_name 'Matthias Driess'
_publ_contact_author_phone +49(0)30-314-29731
_publ_section_title
;
 A Cyclopentadienide Analogue Containing Divalent Germanium and a Heavy
 Cyclobutadiene-like Dianion with an Unusual Ge4 Core
;
_journal_name_full 'Journal of the American Chemical Society'
_journal_page_first 9640
_journal_page_last 9641
_journal_paper_doi 10.1021/ja802502b
_journal_volume 130
_journal_year 2008
_chemical_formula_sum 'C41 H59 Ge N3'
_chemical_formula_weight 666.50
_chemical_name_systematic
; 
 ? 
;
_space_group_IT_number 2
_symmetry_cell_setting triclinic
_symmetry_space_group_name_Hall '-P 1'
_symmetry_space_group_name_H-M 'P -1'
_atom_sites_solution_hydrogens geom
_atom_sites_solution_primary direct
_atom_sites_solution_secondary difmap
_audit_creation_method
;
CrysAlis RED, Oxford Diffraction Ltd.,
Version 1.171.32.5 (release 08-05-2007 CrysAlis171 .NET)
(compiled May  8 2007,13:10:02)
;
_cell_angle_alpha 100.360(5)
_cell_angle_beta 101.854(5)
_cell_angle_gamma 98.627(5)
_cell_formula_units_Z 2
_cell_length_a 9.1129(6)
_cell_length_b 11.3531(7)
_cell_length_c 19.0282(10)
_cell_measurement_reflns_used 3594
_cell_measurement_temperature 150(2)
_cell_measurement_theta_max 28.6852
_cell_measurement_theta_min 2.9577
_cell_volume 1859.2(2)
_computing_cell_refinement
;
CrysAlis RED, Oxford Diffraction Ltd.,
Version 1.171.32.5 (release 08-05-2007 CrysAlis171 .NET)
(compiled May  8 2007,13:10:02)
;
_computing_data_collection
;
CrysAlis CCD, Oxford Diffraction Ltd.,
Version 1.171.32.5 (release 08-05-2007 CrysAlis171 .NET)
(compiled May  8 2007,13:10:02)
;
_computing_data_reduction
;
CrysAlis RED, Oxford Diffraction Ltd.,
Version 1.171.32.5 (release 08-05-2007 CrysAlis171 .NET)
(compiled May  8 2007,13:10:02)
;
_computing_publication_material 'SHELXL-97 (Sheldrick, 1997)'
_computing_structure_refinement 'SHELXL-97 (Sheldrick, 1997)'
_computing_structure_solution 'SHELXS-97 (Sheldrick, 1990)'
_diffrn_ambient_temperature 150(2)
_diffrn_measured_fraction_theta_full 0.998
_diffrn_measured_fraction_theta_max 0.998
_diffrn_measurement_device_type 'Oxford Diffraction Xcalibur S Sapphire'
_diffrn_measurement_method \w
_diffrn_radiation_monochromator graphite
_diffrn_radiation_source 'Enhance (Mo) X-ray Source'
_diffrn_radiation_type MoK\a
_diffrn_radiation_wavelength 0.71073
_diffrn_reflns_av_R_equivalents 0.0560
_diffrn_reflns_av_sigmaI/netI 0.1969
_diffrn_reflns_limit_h_max 10
_diffrn_reflns_limit_h_min -10
_diffrn_reflns_limit_k_max 13
_diffrn_reflns_limit_k_min -13
_diffrn_reflns_limit_l_max 22
_diffrn_reflns_limit_l_min -22
_diffrn_reflns_number 14570
_diffrn_reflns_theta_full 25.00
_diffrn_reflns_theta_max 25.00
_diffrn_reflns_theta_min 2.97
_exptl_absorpt_coefficient_mu 0.855
_exptl_absorpt_correction_T_max 0.943
_exptl_absorpt_correction_T_min 0.777
_exptl_absorpt_correction_type multi-scan
_exptl_absorpt_process_details
;
CrysAlis RED, Oxford Diffraction Ltd.,
Version 1.171.32.5 (release 08-05-2007 CrysAlis171 .NET)
(compiled May  8 2007,13:10:02)
empirical absorption correction using spherical harmonics,
 implemented in SCALE3 ABSPACK scaling algorithm.
;
_exptl_crystal_colour colourless
_exptl_crystal_density_diffrn 1.191
_exptl_crystal_description rod
_exptl_crystal_F_000 716
_exptl_crystal_size_max 0.39
_exptl_crystal_size_mid 0.12
_exptl_crystal_size_min 0.07
_refine_diff_density_max 0.577
_refine_diff_density_min -0.317
_refine_diff_density_rms 0.059
_refine_ls_extinction_method none
_refine_ls_goodness_of_fit_ref 0.785
_refine_ls_hydrogen_treatment constr
_refine_ls_matrix_type full
_refine_ls_number_parameters 420
_refine_ls_number_reflns 6543
_refine_ls_number_restraints 0
_refine_ls_restrained_S_all 0.785
_refine_ls_R_factor_all 0.0853
_refine_ls_R_factor_gt 0.0399
_refine_ls_shift/su_max 0.001
_refine_ls_shift/su_mean 0.000
_refine_ls_structure_factor_coef Fsqd
_refine_ls_weighting_details 'calc w=1/[\s^2^(Fo^2^)+(0.0108P)^2^+0.0000P] where P=(Fo^2^+2Fc^2^)/3'
_refine_ls_weighting_scheme calc
_refine_ls_wR_factor_gt 0.0513
_refine_ls_wR_factor_ref 0.0566
_reflns_number_gt 3440
_reflns_number_total 6543
_reflns_threshold_expression >2sigma(I)
_cod_data_source_file ja802502b-file002.cif
_cod_data_source_block compound3
_cod_original_cell_volume 1859.18(19)
_cod_database_code 4108118

loop_
_symmetry_equiv_pos_as_xyz
'x, y, z'
'-x, -y, -z'

loop_
_atom_site_label
_atom_site_type_symbol
_atom_site_fract_x
_atom_site_fract_y
_atom_site_fract_z
_atom_site_U_iso_or_equiv
_atom_site_adp_type
_atom_site_occupancy
_atom_site_symmetry_multiplicity
_atom_site_calc_flag
_atom_site_refinement_flags
Ge1 Ge 0.76471(4) 0.38656(3) 0.271802(16) 0.02124(10) Uani 1 1 d .
N1 N 0.6547(3) 0.2971(2) 0.16622(10) 0.0189(6) Uani 1 1 d .
N2 N 0.7033(2) 0.54114(19) 0.24689(10) 0.0151(6) Uani 1 1 d .
N3 N 0.5932(2) 0.36334(19) 0.31415(10) 0.0197(6) Uani 1 1 d .
H3A H 0.5326 0.4160 0.3080 0.030 Uiso 1 1 calc R
C1 C 0.4212(3) 0.2322(3) 0.06491(12) 0.0329(8) Uani 1 1 d .
H1A H 0.4808 0.1861 0.0367 0.049 Uiso 1 1 calc R
H1B H 0.3596 0.2747 0.0331 0.049 Uiso 1 1 calc R
H1C H 0.3537 0.1761 0.0834 0.049 Uiso 1 1 calc R
C2 C 0.5289(3) 0.3250(2) 0.12927(13) 0.0180(7) Uani 1 1 d .
C3 C 0.4893(3) 0.4388(3) 0.14656(13) 0.0202(7) Uani 1 1 d .
H3 H 0.3902 0.4463 0.1222 0.030 Uiso 1 1 calc R
C4 C 0.5797(3) 0.5428(3) 0.19586(14) 0.0199(7) Uani 1 1 d .
C5 C 0.5343(3) 0.6631(2) 0.18713(12) 0.0258(8) Uani 1 1 d .
H5A H 0.4858 0.6922 0.2266 0.039 Uiso 1 1 calc R
H5B H 0.4623 0.6519 0.1394 0.039 Uiso 1 1 calc R
H5C H 0.6256 0.7233 0.1897 0.039 Uiso 1 1 calc R
C6 C 0.7098(3) 0.1926(3) 0.13407(13) 0.0197(7) Uani 1 1 d .
C7 C 0.6710(3) 0.0780(3) 0.15033(14) 0.0234(8) Uani 1 1 d .
C8 C 0.7303(3) -0.0183(3) 0.11753(14) 0.0312(8) Uani 1 1 d .
H8 H 0.7060 -0.0963 0.1284 0.047 Uiso 1 1 calc R
C9 C 0.8233(3) -0.0032(3) 0.06985(14) 0.0304(8) Uani 1 1 d .
H9 H 0.8614 -0.0704 0.0478 0.046 Uiso 1 1 calc R
C10 C 0.8602(3) 0.1091(3) 0.05460(14) 0.0303(8) Uani 1 1 d .
H10 H 0.9236 0.1187 0.0213 0.045 Uiso 1 1 calc R
C11 C 0.8078(3) 0.2096(3) 0.08629(13) 0.0221(8) Uani 1 1 d .
C12 C 0.5688(3) 0.0558(3) 0.20172(14) 0.0322(8) Uani 1 1 d .
H12 H 0.5382 0.1346 0.2199 0.048 Uiso 1 1 calc R
C13 C 0.6543(3) 0.0153(3) 0.26835(13) 0.0463(10) Uani 1 1 d .
H13A H 0.6802 -0.0643 0.2521 0.070 Uiso 1 1 calc R
H13B H 0.5893 0.0086 0.3031 0.070 Uiso 1 1 calc R
H13C H 0.7483 0.0754 0.2925 0.070 Uiso 1 1 calc R
C14 C 0.4224(3) -0.0388(3) 0.16230(14) 0.0456(9) Uani 1 1 d .
H14A H 0.3674 -0.0110 0.1204 0.068 Uiso 1 1 calc R
H14B H 0.3570 -0.0484 0.1967 0.068 Uiso 1 1 calc R
H14C H 0.4495 -0.1174 0.1447 0.068 Uiso 1 1 calc R
C15 C 0.8540(3) 0.3325(3) 0.06910(13) 0.0289(8) Uani 1 1 d .
H15 H 0.8309 0.3953 0.1071 0.043 Uiso 1 1 calc R
C16 C 0.7608(3) 0.3410(3) -0.00641(14) 0.0515(10) Uani 1 1 d .
H16A H 0.7855 0.2836 -0.0452 0.077 Uiso 1 1 calc R
H16B H 0.7860 0.4242 -0.0137 0.077 Uiso 1 1 calc R
H16C H 0.6514 0.3205 -0.0084 0.077 Uiso 1 1 calc R
C17 C 1.0250(3) 0.3641(3) 0.07305(14) 0.0443(9) Uani 1 1 d .
H17A H 1.0832 0.3600 0.1216 0.066 Uiso 1 1 calc R
H17B H 1.0505 0.4468 0.0650 0.066 Uiso 1 1 calc R
H17C H 1.0507 0.3058 0.0351 0.066 Uiso 1 1 calc R
C18 C 0.7950(3) 0.6554(3) 0.29355(13) 0.0171(7) Uani 1 1 d .
C19 C 0.7476(3) 0.7151(3) 0.35366(14) 0.0222(7) Uani 1 1 d .
C20 C 0.8417(3) 0.8230(3) 0.39673(14) 0.0313(8) Uani 1 1 d .
H20 H 0.8117 0.8650 0.4377 0.047 Uiso 1 1 calc R
C21 C 0.9776(3) 0.8706(3) 0.38136(15) 0.0347(9) Uani 1 1 d .
H21 H 1.0399 0.9443 0.4115 0.052 Uiso 1 1 calc R
C22 C 1.0219(3) 0.8101(3) 0.32180(15) 0.0319(8) Uani 1 1 d .
H22 H 1.1149 0.8432 0.3112 0.048 Uiso 1 1 calc R
C23 C 0.9330(3) 0.7015(3) 0.27702(14) 0.0237(8) Uani 1 1 d .
C24 C 0.5989(3) 0.6700(2) 0.37328(13) 0.0219(7) Uani 1 1 d .
H24 H 0.5400 0.5990 0.3333 0.033 Uiso 1 1 calc R
C25 C 0.6288(3) 0.6253(2) 0.44604(12) 0.0324(8) Uani 1 1 d .
H25A H 0.6917 0.5626 0.4423 0.049 Uiso 1 1 calc R
H25B H 0.5312 0.5906 0.4552 0.049 Uiso 1 1 calc R
H25C H 0.6824 0.6941 0.4867 0.049 Uiso 1 1 calc R
C26 C 0.5004(3) 0.7670(3) 0.37833(13) 0.0326(8) Uani 1 1 d .
H26A H 0.5536 0.8364 0.4187 0.049 Uiso 1 1 calc R
H26B H 0.4028 0.7324 0.3875 0.049 Uiso 1 1 calc R
H26C H 0.4815 0.7948 0.3320 0.049 Uiso 1 1 calc R
C27 C 0.9840(3) 0.6394(3) 0.21136(14) 0.0266(8) Uani 1 1 d .
H27 H 0.9418 0.5501 0.2026 0.040 Uiso 1 1 calc R
C28 C 0.9158(3) 0.6820(3) 0.14159(14) 0.0527(10) Uani 1 1 d .
H28A H 0.8040 0.6652 0.1323 0.079 Uiso 1 1 calc R
H28B H 0.9469 0.6380 0.0996 0.079 Uiso 1 1 calc R
H28C H 0.9529 0.7698 0.1485 0.079 Uiso 1 1 calc R
C29 C 1.1561(3) 0.6541(3) 0.22261(14) 0.0426(9) Uani 1 1 d .
H29A H 1.2004 0.7392 0.2247 0.064 Uiso 1 1 calc R
H29B H 1.1798 0.6008 0.1816 0.064 Uiso 1 1 calc R
H29C H 1.1993 0.6317 0.2688 0.064 Uiso 1 1 calc R
C30 C 0.5467(3) 0.2766(2) 0.35358(12) 0.0164(7) Uani 1 1 d .
C31 C 0.3930(3) 0.2127(3) 0.33351(13) 0.0190(7) Uani 1 1 d .
C32 C 0.3512(3) 0.1220(2) 0.36992(13) 0.0236(8) Uani 1 1 d .
H32 H 0.2487 0.0781 0.3562 0.035 Uiso 1 1 calc R
C33 C 0.4545(3) 0.0942(2) 0.42547(13) 0.0257(8) Uani 1 1 d .
H33 H 0.4249 0.0297 0.4484 0.038 Uiso 1 1 calc R
C34 C 0.6013(3) 0.1616(3) 0.44707(13) 0.0249(8) Uani 1 1 d .
H34 H 0.6714 0.1442 0.4864 0.037 Uiso 1 1 calc R
C35 C 0.6511(3) 0.2543(2) 0.41336(13) 0.0190(7) Uani 1 1 d .
C36 C 0.2751(3) 0.2464(3) 0.27512(13) 0.0255(8) Uani 1 1 d .
H36 H 0.3242 0.2601 0.2341 0.038 Uiso 1 1 calc R
C37 C 0.2297(3) 0.3659(3) 0.30614(14) 0.0386(9) Uani 1 1 d .
H37A H 0.1786 0.3546 0.3457 0.058 Uiso 1 1 calc R
H37B H 0.1600 0.3895 0.2669 0.058 Uiso 1 1 calc R
H37C H 0.3214 0.4301 0.3257 0.058 Uiso 1 1 calc R
C38 C 0.1314(3) 0.1481(3) 0.24250(14) 0.0405(9) Uani 1 1 d .
H38A H 0.1600 0.0709 0.2236 0.061 Uiso 1 1 calc R
H38B H 0.0658 0.1726 0.2022 0.061 Uiso 1 1 calc R
H38C H 0.0760 0.1377 0.2807 0.061 Uiso 1 1 calc R
C39 C 0.8125(3) 0.3289(2) 0.44427(12) 0.0231(8) Uani 1 1 d .
H39 H 0.8225 0.3986 0.4189 0.035 Uiso 1 1 calc R
C40 C 0.9349(3) 0.2549(3) 0.42938(13) 0.0359(9) Uani 1 1 d .
H40A H 0.9202 0.1805 0.4485 0.054 Uiso 1 1 calc R
H40B H 1.0365 0.3040 0.4538 0.054 Uiso 1 1 calc R
H40C H 0.9261 0.2328 0.3763 0.054 Uiso 1 1 calc R
C41 C 0.8417(3) 0.3831(2) 0.52718(12) 0.0332(9) Uani 1 1 d .
H41A H 0.7600 0.4266 0.5364 0.050 Uiso 1 1 calc R
H41B H 0.9403 0.4400 0.5439 0.050 Uiso 1 1 calc R
H41C H 0.8433 0.3171 0.5541 0.050 Uiso 1 1 calc R

loop_
_atom_site_aniso_label
_atom_site_aniso_U_11
_atom_site_aniso_U_22
_atom_site_aniso_U_33
_atom_site_aniso_U_23
_atom_site_aniso_U_13
_atom_site_aniso_U_12
Ge1 0.0203(2) 0.0212(2) 0.02259(18) 0.00649(15) 0.00517(14) 0.00295(16)
N1 0.0202(15) 0.0182(16) 0.0212(13) 0.0083(11) 0.0067(11) 0.0059(12)
N2 0.0132(14) 0.0179(16) 0.0159(12) 0.0055(11) 0.0048(11) 0.0037(12)
N3 0.0227(15) 0.0147(15) 0.0255(13) 0.0068(11) 0.0103(11) 0.0060(12)
C1 0.029(2) 0.031(2) 0.0341(18) 0.0056(15) -0.0012(15) 0.0057(17)
C2 0.0179(19) 0.0121(19) 0.0209(16) 0.0035(14) 0.0046(14) -0.0062(15)
C3 0.0137(18) 0.018(2) 0.0240(17) 0.0043(14) -0.0016(13) -0.0028(15)
C4 0.0204(19) 0.022(2) 0.0233(17) 0.0103(15) 0.0116(15) 0.0085(16)
C5 0.0279(19) 0.020(2) 0.0277(17) 0.0082(14) 0.0025(14) 0.0023(16)
C6 0.0184(19) 0.025(2) 0.0125(16) -0.0013(14) -0.0019(14) 0.0076(16)
C7 0.025(2) 0.024(2) 0.0222(17) 0.0044(15) 0.0074(14) 0.0079(17)
C8 0.035(2) 0.022(2) 0.0340(19) 0.0016(16) 0.0081(17) 0.0032(18)
C9 0.029(2) 0.025(2) 0.035(2) -0.0052(16) 0.0102(16) 0.0059(17)
C10 0.026(2) 0.033(2) 0.0286(18) -0.0004(17) 0.0090(15) 0.0023(18)
C11 0.0226(19) 0.027(2) 0.0153(16) 0.0028(15) 0.0026(14) 0.0057(17)
C12 0.047(2) 0.021(2) 0.0369(19) 0.0083(16) 0.0252(17) 0.0082(18)
C13 0.076(3) 0.028(2) 0.0343(19) 0.0058(16) 0.0217(18) -0.002(2)
C14 0.046(2) 0.034(2) 0.061(2) 0.0139(18) 0.0236(19) 0.001(2)
C15 0.039(2) 0.029(2) 0.0241(17) 0.0100(15) 0.0160(16) 0.0067(18)
C16 0.048(2) 0.058(3) 0.049(2) 0.0302(19) 0.0030(18) 0.000(2)
C17 0.036(2) 0.050(3) 0.046(2) 0.0120(18) 0.0136(17) -0.0048(19)
C18 0.0179(18) 0.0158(19) 0.0174(16) 0.0080(14) -0.0001(14) 0.0031(15)
C19 0.027(2) 0.024(2) 0.0180(17) 0.0084(15) 0.0038(15) 0.0097(17)
C20 0.036(2) 0.026(2) 0.0264(18) -0.0016(16) 0.0031(16) 0.0028(18)
C21 0.031(2) 0.032(2) 0.035(2) 0.0047(16) 0.0017(17) -0.0039(19)
C22 0.024(2) 0.030(2) 0.039(2) 0.0055(17) 0.0086(16) -0.0057(18)
C23 0.023(2) 0.027(2) 0.0206(17) 0.0080(15) 0.0025(15) 0.0023(17)
C24 0.027(2) 0.018(2) 0.0209(16) 0.0040(14) 0.0069(14) 0.0039(16)
C25 0.036(2) 0.032(2) 0.0326(18) 0.0085(15) 0.0123(15) 0.0085(18)
C26 0.034(2) 0.040(2) 0.0270(17) 0.0069(15) 0.0130(15) 0.0093(18)
C27 0.022(2) 0.029(2) 0.0324(18) 0.0116(15) 0.0130(15) 0.0041(16)
C28 0.053(3) 0.078(3) 0.043(2) 0.028(2) 0.0223(18) 0.027(2)
C29 0.030(2) 0.047(3) 0.051(2) 0.0043(18) 0.0142(17) 0.0082(19)
C30 0.0225(19) 0.0164(19) 0.0142(15) 0.0066(13) 0.0086(14) 0.0061(15)
C31 0.0181(19) 0.019(2) 0.0187(16) 0.0026(14) 0.0033(14) 0.0029(16)
C32 0.0222(19) 0.025(2) 0.0213(17) 0.0056(14) 0.0048(14) -0.0037(16)
C33 0.035(2) 0.018(2) 0.0244(17) 0.0082(14) 0.0108(15) -0.0015(17)
C34 0.028(2) 0.028(2) 0.0194(17) 0.0071(15) 0.0023(15) 0.0068(17)
C35 0.0262(19) 0.0150(19) 0.0164(16) 0.0027(13) 0.0073(14) 0.0032(15)
C36 0.0205(19) 0.030(2) 0.0261(17) 0.0077(15) 0.0070(14) 0.0024(17)
C37 0.027(2) 0.039(2) 0.052(2) 0.0168(18) 0.0066(16) 0.0095(18)
C38 0.031(2) 0.044(3) 0.0424(19) 0.0126(17) -0.0009(16) 0.0038(19)
C39 0.0194(18) 0.028(2) 0.0182(16) 0.0050(14) 0.0009(14) -0.0012(16)
C40 0.027(2) 0.042(2) 0.0384(19) 0.0115(16) 0.0073(15) 0.0036(18)
C41 0.036(2) 0.035(2) 0.0242(17) 0.0068(15) 0.0020(15) 0.0020(18)

loop_
_atom_type_symbol
_atom_type_description
_atom_type_scat_dispersion_real
_atom_type_scat_dispersion_imag
_atom_type_scat_source
C C 0.0033 0.0016 'International Tables Vol C Tables 4.2.6.8 and 6.1.1.4'
H H 0.0000 0.0000 'International Tables Vol C Tables 4.2.6.8 and 6.1.1.4'
N N 0.0061 0.0033 'International Tables Vol C Tables 4.2.6.8 and 6.1.1.4'
Ge Ge 0.1547 1.8001 'International Tables Vol C Tables 4.2.6.8 and 6.1.1.4'

loop_
_geom_angle_atom_site_label_1
_geom_angle_atom_site_label_2
_geom_angle_atom_site_label_3
_geom_angle
N3 Ge1 N2 88.76(9)
N3 Ge1 N1 97.20(8)
N2 Ge1 N1 88.22(8)
C2 N1 C6 119.2(2)
C2 N1 Ge1 122.92(19)
C6 N1 Ge1 117.61(16)
C4 N2 C18 119.9(2)
C4 N2 Ge1 123.98(18)
C18 N2 Ge1 115.90(14)
C30 N3 Ge1 131.23(18)
N1 C2 C3 122.7(2)
N1 C2 C1 120.5(2)
C3 C2 C1 116.8(2)
C4 C3 C2 126.9(3)
N2 C4 C3 123.9(3)
N2 C4 C5 119.8(2)
C3 C4 C5 116.3(2)
C7 C6 C11 120.6(3)
C7 C6 N1 121.6(3)
C11 C6 N1 117.8(3)
C8 C7 C6 118.1(3)
C8 C7 C12 119.4(3)
C6 C7 C12 122.5(3)
C9 C8 C7 121.8(3)
C10 C9 C8 119.4(3)
C9 C10 C11 122.0(3)
C10 C11 C6 118.1(3)
C10 C11 C15 120.2(3)
C6 C11 C15 121.7(3)
C7 C12 C13 110.8(2)
C7 C12 C14 111.7(2)
C13 C12 C14 110.2(2)
C11 C15 C17 112.6(2)
C11 C15 C16 111.5(2)
C17 C15 C16 110.1(2)
C19 C18 C23 121.6(3)
C19 C18 N2 120.6(3)
C23 C18 N2 117.8(2)
C20 C19 C18 117.8(3)
C20 C19 C24 118.5(3)
C18 C19 C24 123.7(3)
C21 C20 C19 121.7(3)
C22 C21 C20 119.5(3)
C21 C22 C23 121.4(3)
C22 C23 C18 118.1(3)
C22 C23 C27 119.7(3)
C18 C23 C27 122.2(3)
C19 C24 C26 112.2(2)
C19 C24 C25 111.2(2)
C26 C24 C25 109.9(2)
C23 C27 C29 114.2(2)
C23 C27 C28 111.1(2)
C29 C27 C28 110.1(2)
N3 C30 C35 120.6(2)
N3 C30 C31 119.5(2)
C35 C30 C31 119.9(2)
C32 C31 C30 118.8(2)
C32 C31 C36 120.8(2)
C30 C31 C36 120.3(2)
C33 C32 C31 121.8(3)
C34 C33 C32 118.8(3)
C33 C34 C35 122.5(2)
C34 C35 C30 118.0(3)
C34 C35 C39 118.6(2)
C30 C35 C39 123.4(2)
C31 C36 C38 114.1(2)
C31 C36 C37 110.5(2)
C38 C36 C37 109.1(2)
C35 C39 C40 112.3(2)
C35 C39 C41 111.4(2)
C40 C39 C41 110.1(2)

loop_
_geom_bond_atom_site_label_1
_geom_bond_atom_site_label_2
_geom_bond_distance
Ge1 N3 1.905(2)
Ge1 N2 2.026(2)
Ge1 N1 2.0507(19)
N1 C2 1.329(3)
N1 C6 1.442(3)
N2 C4 1.332(3)
N2 C18 1.457(3)
N3 C30 1.408(3)
C1 C2 1.518(3)
C2 C3 1.394(3)
C3 C4 1.394(3)
C4 C5 1.512(3)
C6 C7 1.401(4)
C6 C11 1.417(3)
C7 C8 1.396(4)
C7 C12 1.510(4)
C8 C9 1.378(3)
C9 C10 1.367(4)
C10 C11 1.389(4)
C11 C15 1.508(4)
C12 C13 1.530(3)
C12 C14 1.538(3)
C15 C17 1.528(3)
C15 C16 1.539(3)
C18 C19 1.402(3)
C18 C23 1.407(3)
C19 C20 1.394(3)
C19 C24 1.519(3)
C20 C21 1.384(4)
C21 C22 1.383(4)
C22 C23 1.393(3)
C23 C27 1.514(4)
C24 C26 1.523(3)
C24 C25 1.546(3)
C27 C29 1.519(3)
C27 C28 1.538(3)
C30 C35 1.412(3)
C30 C31 1.418(3)
C31 C32 1.390(3)
C31 C36 1.524(3)
C32 C33 1.380(3)
C33 C34 1.378(3)
C34 C35 1.394(3)
C35 C39 1.523(3)
C36 C38 1.525(3)
C36 C37 1.530(3)
C39 C40 1.535(3)
C39 C41 1.538(3)
